data_4309638
loop_
_publ_author_name
'Jian Fan'
'Brian E. Hanson'

_publ_section_title
;
Novel Zinc Phosphate Topologies Defined by Organic Ligands
;
_journal_name_full 'Inorganic Chemistry'
_journal_page_first 6998
_journal_page_last 7008
_journal_paper_doi 10.1021/ic050314t
_journal_volume 44
_journal_year 2005
_chemical_formula_moiety 'C9 H9 N2 O4 P Zn'
_chemical_formula_sum 'C9 H9 N2 O4 P Zn'
_chemical_formula_weight 305.52
_chemical_name_systematic
; 
 ? 
;
_space_group_IT_number 62
_symmetry_cell_setting orthorhombic
_symmetry_space_group_name_Hall '-P 2ac 2n'
_symmetry_space_group_name_H-M 'P n m a'
_atom_sites_solution_hydrogens geom
_atom_sites_solution_primary direct
_atom_sites_solution_secondary difmap
_audit_creation_method SHELXL-97
_cell_angle_alpha 90.00
_cell_angle_beta 90.00
_cell_angle_gamma 90.00
_cell_formula_units_Z 8
_cell_length_a 8.7620(7)
_cell_length_b 28.368(3)
_cell_length_c 8.7638(7)
_cell_measurement_reflns_used 4884
_cell_measurement_temperature 100(2)
_cell_measurement_theta_max 29.30
_cell_measurement_theta_min 2.82
_cell_volume 2178.3(3)
_computing_cell_refinement 'CrysAlis (Oxford Diffraction)'
_computing_data_collection 'CrysAlis (Oxford Diffraction)'
_computing_data_reduction 'CrysAlis (Oxford Diffraction)'
_computing_molecular_graphics 'Bruker SHELXTL'
_computing_publication_material 'Bruker SHELXTL'
_computing_structure_refinement 'SHELXL-97 (Sheldrick, 1997)'
_computing_structure_solution 'SHELXS-97 (Sheldrick, 1990)'
_diffrn_ambient_temperature 100(2)
_diffrn_detector CCD
_diffrn_detector_type 'Oxford Diffraction Sapphire 2 CCD'
_diffrn_measured_fraction_theta_full 0.995
_diffrn_measured_fraction_theta_max 0.995
_diffrn_measurement_device '\k-geometry diffractometer'
_diffrn_measurement_device_type 'Oxford Diffraction Xcalibur2'
_diffrn_measurement_method 'phi and omega scans'
_diffrn_radiation_monochromator graphite
_diffrn_radiation_probe x-ray
_diffrn_radiation_type MoK\a
_diffrn_radiation_wavelength 0.71073
_diffrn_reflns_av_R_equivalents 0.0639
_diffrn_reflns_av_sigmaI/netI 0.0364
_diffrn_reflns_limit_h_max 7
_diffrn_reflns_limit_h_min -10
_diffrn_reflns_limit_k_max 33
_diffrn_reflns_limit_k_min -33
_diffrn_reflns_limit_l_max 10
_diffrn_reflns_limit_l_min -10
_diffrn_reflns_number 12978
_diffrn_reflns_theta_full 24.99
_diffrn_reflns_theta_max 24.99
_diffrn_reflns_theta_min 4.28
_diffrn_source 'fine-focus sealed tube'
_diffrn_source_current 40
_diffrn_source_voltage 50
_diffrn_standards_decay_% <2%
_diffrn_standards_interval_count 50
_diffrn_standards_number 2
_exptl_absorpt_coefficient_mu 2.405
_exptl_absorpt_correction_T_max 0.886
_exptl_absorpt_correction_T_min 0.641
_exptl_absorpt_correction_type numerical
_exptl_absorpt_process_details 'CrysAlis (Oxford Diffraction)'
_exptl_crystal_colour colorless
_exptl_crystal_density_diffrn 1.863
_exptl_crystal_density_method 'not measured'
_exptl_crystal_description plate
_exptl_crystal_F_000 1232
_exptl_crystal_size_max 0.211
_exptl_crystal_size_mid 0.146
_exptl_crystal_size_min 0.051
_refine_diff_density_max 0.857
_refine_diff_density_min -0.574
_refine_diff_density_rms 0.103
_refine_ls_extinction_method none
_refine_ls_goodness_of_fit_ref 1.287
_refine_ls_hydrogen_treatment mixed
_refine_ls_matrix_type full
_refine_ls_number_parameters 154
_refine_ls_number_reflns 1952
_refine_ls_number_restraints 0
_refine_ls_restrained_S_all 1.287
_refine_ls_R_factor_all 0.0662
_refine_ls_R_factor_gt 0.0608
_refine_ls_shift/su_max 0.000
_refine_ls_shift/su_mean 0.000
_refine_ls_structure_factor_coef Fsqd
_refine_ls_weighting_details 'calc w=1/[\s^2^(Fo^2^)+(0.0382P)^2^+6.0737P] where P=(Fo^2^+2Fc^2^)/3'
_refine_ls_weighting_scheme calc
_refine_ls_wR_factor_gt 0.1117
_refine_ls_wR_factor_ref 0.1146
_reflns_number_gt 1839
_reflns_number_total 1952
_reflns_threshold_expression >2sigma(I)
_cod_data_source_file ic050314tsi20050301_034123_4.cif
_cod_data_source_block 1
_cod_depositor_comments
;
The following automatic conversions were performed:
'_exptl_absorpt_correction_type' value 'Numerical' changed to 'numerical'
according to '/home/saulius/struct/CIF-dictionaries/cif_core.dic'
dictionary named 'cif_core.dic' version 2.4.1 from 2010-06-29.

Automatic conversion script
Id: cif_fix_enum 1527 2010-12-29 10:47:43Z saulius 
;
_cod_database_code 4309638

loop_
_symmetry_equiv_pos_as_xyz
'x, y, z'
'-x+1/2, -y, z+1/2'
'-x, y+1/2, -z'
'x+1/2, -y+1/2, -z+1/2'
'-x, -y, -z'
'x-1/2, y, -z-1/2'
'x, -y-1/2, z'
'-x-1/2, y-1/2, z-1/2'

loop_
_atom_site_label
_atom_site_type_symbol
_atom_site_fract_x
_atom_site_fract_y
_atom_site_fract_z
_atom_site_U_iso_or_equiv
_atom_site_adp_type
_atom_site_occupancy
_atom_site_symmetry_multiplicity
_atom_site_calc_flag
_atom_site_refinement_flags
_atom_site_disorder_assembly
_atom_site_disorder_group
Zn1 Zn 0.18766(6) 0.470398(19) 0.58772(6) 0.0149(2) Uani 1 1 d . . .
P1 P 0.42171(13) 0.53170(4) 0.75276(14) 0.0140(3) Uani 1 1 d . . .
O1 O 0.5367(4) 0.57265(12) 0.7170(4) 0.0192(8) Uani 1 1 d . . .
H1 H 0.6015 0.5639 0.7046 0.023 Uiso 1 1 d R . .
O2 O 0.3292(4) 0.52251(12) 0.6087(4) 0.0170(8) Uani 1 1 d . . .
O3 O 0.1848(4) 0.44786(13) 0.3768(4) 0.0183(8) Uani 1 1 d . . .
O4 O 0.0021(4) 0.48846(12) 0.6886(4) 0.0184(8) Uani 1 1 d . . .
N1 N 0.2648(5) 0.41234(15) 0.6911(5) 0.0192(9) Uani 1 1 d . . .
N2 N 0.3723(5) 0.36857(16) 0.8679(5) 0.0238(10) Uani 1 1 d . . .
C1 C 0.4170(6) 0.3507(2) 0.7298(6) 0.0271(13) Uani 1 1 d . . .
H1A H 0.4813 0.3242 0.7133 0.032 Uiso 1 1 calc R . .
C2 C 0.3519(6) 0.37791(18) 0.6219(6) 0.0233(12) Uani 1 1 d . . .
H2A H 0.3640 0.3740 0.5150 0.028 Uiso 1 1 calc R . .
C3 C 0.2814(6) 0.40550(18) 0.8387(6) 0.0198(11) Uani 1 1 d . . .
H3A H 0.2347 0.4244 0.9151 0.024 Uiso 1 1 calc R . .
C4 C 0.4264(7) 0.35270(19) 1.0178(6) 0.0268(13) Uani 1 1 d . . .
H4A H 0.3611 0.3664 1.0987 0.032 Uiso 1 1 calc R . .
H4B H 0.5322 0.3638 1.0343 0.032 Uiso 1 1 calc R . .
C5 C 0.4218(6) 0.2997(2) 1.0275(6) 0.0239(12) Uani 1 1 d . . .
C6 C 0.5538(6) 0.27511(19) 1.0073(6) 0.0263(12) Uani 1 1 d . . .
H6A H 0.6605 0.2920 0.9773 0.032 Uiso 1 1 d R . .
C7 C 0.2813(6) 0.2754(2) 1.0511(6) 0.0246(12) Uani 1 1 d . . .
C8 C 0.1409(6) 0.2989(2) 1.0757(6) 0.0265(13) Uani 1 1 d . . .
H8A H 0.1492 0.3294 1.0720 0.032 Uiso 1 1 d R . .
C9 C 0.0088(6) 0.2750(2) 1.0972(6) 0.0314(14) Uani 1 1 d . . .
H9A H -0.0945 0.2930 1.1139 0.038 Uiso 1 1 d R . .

loop_
_atom_site_aniso_label
_atom_site_aniso_U_11
_atom_site_aniso_U_22
_atom_site_aniso_U_33
_atom_site_aniso_U_23
_atom_site_aniso_U_13
_atom_site_aniso_U_12
Zn1 0.0131(3) 0.0180(3) 0.0135(3) -0.0005(2) 0.0002(2) 0.0008(2)
P1 0.0105(6) 0.0183(7) 0.0133(6) 0.0020(5) -0.0008(5) 0.0001(5)
O1 0.0126(16) 0.0186(18) 0.026(2) -0.0023(15) 0.0005(15) 0.0000(14)
O2 0.0168(17) 0.0192(18) 0.0151(17) 0.0011(14) -0.0017(13) -0.0007(14)
O3 0.0124(17) 0.027(2) 0.0158(17) -0.0027(15) 0.0001(14) 0.0020(14)
O4 0.0167(17) 0.0168(18) 0.0219(19) -0.0013(14) 0.0041(15) -0.0009(14)
N1 0.019(2) 0.021(2) 0.017(2) 0.0000(18) -0.0004(18) -0.0013(18)
N2 0.030(2) 0.023(3) 0.019(2) 0.003(2) -0.0030(19) -0.0012(19)
C1 0.034(3) 0.024(3) 0.024(3) -0.003(2) 0.004(2) 0.007(3)
C2 0.033(3) 0.019(3) 0.018(3) 0.001(2) 0.001(2) 0.003(2)
C3 0.024(3) 0.017(3) 0.018(3) -0.002(2) 0.003(2) -0.004(2)
C4 0.035(3) 0.026(3) 0.019(3) 0.002(2) -0.006(2) -0.004(3)
C5 0.029(3) 0.029(3) 0.014(3) -0.001(2) -0.005(2) 0.002(2)
C6 0.034(3) 0.028(3) 0.016(3) -0.001(2) -0.004(2) 0.000(3)
C7 0.029(3) 0.032(3) 0.012(2) 0.003(2) -0.003(2) -0.003(2)
C8 0.032(3) 0.030(3) 0.018(3) -0.003(2) -0.005(2) 0.004(2)
C9 0.031(3) 0.047(4) 0.016(3) 0.001(3) 0.000(2) 0.006(3)

loop_
_atom_type_symbol
_atom_type_description
_atom_type_scat_dispersion_real
_atom_type_scat_dispersion_imag
_atom_type_scat_source
C C 0.0033 0.0016 'International Tables Vol C Tables 4.2.6.8 and 6.1.1.4'
H H 0.0000 0.0000 'International Tables Vol C Tables 4.2.6.8 and 6.1.1.4'
N N 0.0061 0.0033 'International Tables Vol C Tables 4.2.6.8 and 6.1.1.4'
O O 0.0106 0.0060 'International Tables Vol C Tables 4.2.6.8 and 6.1.1.4'
P P 0.1023 0.0942 'International Tables Vol C Tables 4.2.6.8 and 6.1.1.4'
Zn Zn 0.2839 1.4301 'International Tables Vol C Tables 4.2.6.8 and 6.1.1.4'

loop_
_geom_angle_atom_site_label_1
_geom_angle_atom_site_label_2
_geom_angle_atom_site_label_3
_geom_angle
_geom_angle_site_symmetry_1
_geom_angle_site_symmetry_3
_geom_angle_publ_flag
O4 Zn1 O2 107.13(14) . . ?
O4 Zn1 O3 120.76(14) . . ?
O2 Zn1 O3 110.31(14) . . ?
O4 Zn1 N1 107.31(16) . . ?
O2 Zn1 N1 111.67(15) . . ?
O3 Zn1 N1 99.41(16) . . ?
O4 P1 O2 113.1(2) 6_657 . ?
O4 P1 O3 110.38(19) 6_657 2_565 ?
O2 P1 O3 109.01(19) . 2_565 ?
O4 P1 O1 111.78(19) 6_657 . ?
O2 P1 O1 107.64(19) . . ?
O3 P1 O1 104.49(19) 2_565 . ?
O4 P1 H1 94.6 6_657 . ?
O2 P1 H1 110.2 . . ?
O3 P1 H1 119.0 2_565 . ?
O1 P1 H1 18.6 . . ?
P1 O1 H1 108.8 . . ?
P1 O2 Zn1 123.3(2) . . ?
P1 O3 Zn1 123.3(2) 2_564 . ?
P1 O4 Zn1 140.5(2) 6_557 . ?
C3 N1 C2 105.5(4) . . ?
C3 N1 Zn1 127.2(4) . . ?
C2 N1 Zn1 124.8(3) . . ?
C3 N2 C1 107.0(4) . . ?
C3 N2 C4 127.0(5) . . ?
C1 N2 C4 125.8(5) . . ?
C2 C1 N2 106.6(5) . . ?
C2 C1 H1A 126.7 . . ?
N2 C1 H1A 126.7 . . ?
C1 C2 N1 109.4(5) . . ?
C1 C2 H2A 125.3 . . ?
N1 C2 H2A 125.3 . . ?
N1 C3 N2 111.6(5) . . ?
N1 C3 H3A 124.2 . . ?
N2 C3 H3A 124.2 . . ?
N2 C4 C5 110.4(4) . . ?
N2 C4 H4A 109.6 . . ?
C5 C4 H4A 109.6 . . ?
N2 C4 H4B 109.6 . . ?
C5 C4 H4B 109.6 . . ?
H4A C4 H4B 108.1 . . ?
C6 C5 C7 120.2(5) . . ?
C6 C5 C4 118.8(5) . . ?
C7 C5 C4 120.9(5) . . ?
C5 C6 C6 120.8(3) . 7_565 ?
C5 C6 H6A 122.5 . . ?
C6 C6 H6A 116.3 7_565 . ?
C8 C7 C5 123.0(5) . . ?
C8 C7 C7 118.1(3) . 7_565 ?
C5 C7 C7 118.9(3) . 7_565 ?
C9 C8 C7 121.9(5) . . ?
C9 C8 H8A 125.0 . . ?
C7 C8 H8A 113.0 . . ?
C8 C9 C9 120.0(3) . 7_565 ?
C8 C9 H9A 121.0 . . ?
C9 C9 H9A 119.0 7_565 . ?

loop_
_geom_bond_atom_site_label_1
_geom_bond_atom_site_label_2
_geom_bond_distance
_geom_bond_site_symmetry_2
_geom_bond_publ_flag
Zn1 O4 1.920(3) . ?
Zn1 O2 1.938(3) . ?
Zn1 O3 1.956(3) . ?
Zn1 N1 1.998(4) . ?
P1 O4 1.505(3) 6_657 ?
P1 O2 1.523(3) . ?
P1 O3 1.546(3) 2_565 ?
P1 O1 1.569(3) . ?
P1 H1 1.8698 . ?
O1 H1 0.6293 . ?
O3 P1 1.546(3) 2_564 ?
O4 P1 1.505(3) 6_557 ?
N1 C3 1.316(7) . ?
N1 C2 1.380(7) . ?
N2 C3 1.341(7) . ?
N2 C1 1.369(7) . ?
N2 C4 1.467(7) . ?
C1 C2 1.348(7) . ?
C1 H1A 0.9500 . ?
C2 H2A 0.9500 . ?
C3 H3A 0.9500 . ?
C4 C5 1.505(8) . ?
C4 H4A 0.9900 . ?
C4 H4B 0.9900 . ?
C5 C6 1.363(8) . ?
C5 C7 1.426(8) . ?
C6 C6 1.425(11) 7_565 ?
C6 H6A 1.0834 . ?
C7 C8 1.415(8) . ?
C7 C7 1.442(11) 7_565 ?
C8 C9 1.354(8) . ?
C8 H8A 0.8680 . ?
C9 C9 1.420(12) 7_565 ?
C9 H9A 1.0483 . ?

loop_
_geom_torsion_atom_site_label_1
_geom_torsion_atom_site_label_2
_geom_torsion_atom_site_label_3
_geom_torsion_atom_site_label_4
_geom_torsion
_geom_torsion_site_symmetry_1
_geom_torsion_site_symmetry_2
_geom_torsion_site_symmetry_3
_geom_torsion_site_symmetry_4
_geom_torsion_publ_flag
O4 P1 O2 Zn1 48.8(3) 6_657 . . . ?
O3 P1 O2 Zn1 -74.4(3) 2_565 . . . ?
O1 P1 O2 Zn1 172.8(2) . . . . ?
O4 Zn1 O2 P1 80.0(3) . . . . ?
O3 Zn1 O2 P1 -146.8(2) . . . . ?
N1 Zn1 O2 P1 -37.2(3) . . . . ?
O4 Zn1 O3 P1 37.6(3) . . . 2_564 ?
O2 Zn1 O3 P1 -88.2(3) . . . 2_564 ?
N1 Zn1 O3 P1 154.3(2) . . . 2_564 ?
O2 Zn1 O4 P1 17.1(4) . . . 6_557 ?
O3 Zn1 O4 P1 -110.2(3) . . . 6_557 ?
N1 Zn1 O4 P1 137.2(3) . . . 6_557 ?
O4 Zn1 N1 C3 -48.9(4) . . . . ?
O2 Zn1 N1 C3 68.2(4) . . . . ?
O3 Zn1 N1 C3 -175.4(4) . . . . ?
O4 Zn1 N1 C2 151.6(4) . . . . ?
O2 Zn1 N1 C2 -91.3(4) . . . . ?
O3 Zn1 N1 C2 25.1(4) . . . . ?
C3 N2 C1 C2 0.5(6) . . . . ?
C4 N2 C1 C2 -174.3(5) . . . . ?
N2 C1 C2 N1 -0.9(6) . . . . ?
C3 N1 C2 C1 0.9(6) . . . . ?
Zn1 N1 C2 C1 164.1(4) . . . . ?
C2 N1 C3 N2 -0.6(6) . . . . ?
Zn1 N1 C3 N2 -163.3(3) . . . . ?
C1 N2 C3 N1 0.1(6) . . . . ?
C4 N2 C3 N1 174.8(5) . . . . ?
C3 N2 C4 C5 139.0(5) . . . . ?
C1 N2 C4 C5 -47.2(7) . . . . ?
N2 C4 C5 C6 100.3(6) . . . . ?
N2 C4 C5 C7 -77.1(6) . . . . ?
C7 C5 C6 C6 0.8(6) . . . 7_565 ?
C4 C5 C6 C6 -176.6(3) . . . 7_565 ?
C6 C5 C7 C8 178.7(5) . . . . ?
C4 C5 C7 C8 -3.9(8) . . . . ?
C6 C5 C7 C7 -0.8(6) . . . 7_565 ?
C4 C5 C7 C7 176.6(4) . . . 7_565 ?
C5 C7 C8 C9 179.7(5) . . . . ?
C7 C7 C8 C9 -0.8(6) 7_565 . . . ?
C7 C8 C9 C9 0.8(6) . . . 7_565 ?
